data_2237514
loop_
_publ_author_name
'Wu, Yunshan'
'Rodenburg, Douglas L.'
'Ibrahim, Mohamed A.'
'McChesney, James D.'
'Avery, Mitchell A.'

_publ_section_title
;
 Stevioside methanol tetrasolvate
;
_journal_coeditor_code JJ2161
_journal_issue 3
_journal_name_full 'Acta Crystallographica Section E'
_journal_page_first o410
_journal_page_last o411
_journal_paper_doi 10.1107/S1600536813003954
_journal_volume 69
_journal_year 2013
_chemical_formula_iupac 'C38 H60 O18, 4C H4 O'
_chemical_formula_moiety 'C38 H60 O18, 4(C H4 O)'
_chemical_formula_sum 'C42 H76 O22'
_chemical_formula_weight 933.03
_chemical_name_common Stevioside
_chemical_name_systematic 'Stevioside methanol tetrasolvate'
_space_group_IT_number 4
_symmetry_cell_setting monoclinic
_symmetry_space_group_name_Hall 'P 2yb'
_symmetry_space_group_name_H-M 'P 1 21 1'
_atom_sites_solution_hydrogens geom
_atom_sites_solution_primary direct
_atom_sites_solution_secondary difmap
_audit_creation_method SHELXL-97
_cell_angle_alpha 90.00
_cell_angle_beta 96.2310(10)
_cell_angle_gamma 90.00
_cell_formula_units_Z 2
_cell_length_a 15.0413(2)
_cell_length_b 7.78660(10)
_cell_length_c 19.6443(3)
_cell_measurement_reflns_used 9008
_cell_measurement_temperature 100(2)
_cell_measurement_theta_max 68.81
_cell_measurement_theta_min 2.26
_cell_volume 2287.16(6)
_computing_cell_refinement 'SAINT (Bruker, 2009)'
_computing_data_collection 'APEX2 (Bruker, 2009)'
_computing_data_reduction 'SAINT (Bruker, 2009)'
_computing_molecular_graphics 'ORTEP-3 for Windows (Farrugia, 2012)'
_computing_publication_material 'SHELXTL (Sheldrick, 2008)'
_computing_structure_refinement 'SHELXL97 (Sheldrick, 2008)'
_computing_structure_solution 'SHELXS97 (Sheldrick, 2008)'
_diffrn_ambient_temperature 100(2)
_diffrn_measured_fraction_theta_full 0.969
_diffrn_measured_fraction_theta_max 0.969
_diffrn_measurement_device_type 'Bruker APEXII CCD'
_diffrn_measurement_method '\f and \w scans'
_diffrn_radiation_monochromator graphite
_diffrn_radiation_source 'fine-focus sealed tube'
_diffrn_radiation_type CuK\a
_diffrn_radiation_wavelength 1.54178
_diffrn_reflns_av_R_equivalents 0.0313
_diffrn_reflns_av_sigmaI/netI 0.0270
_diffrn_reflns_limit_h_max 18
_diffrn_reflns_limit_h_min -17
_diffrn_reflns_limit_k_max 9
_diffrn_reflns_limit_k_min -9
_diffrn_reflns_limit_l_max 22
_diffrn_reflns_limit_l_min -23
_diffrn_reflns_number 29032
_diffrn_reflns_theta_full 69.38
_diffrn_reflns_theta_max 69.38
_diffrn_reflns_theta_min 2.26
_diffrn_standards_number 0
_exptl_absorpt_coefficient_mu 0.919
_exptl_absorpt_correction_T_max 0.9056
_exptl_absorpt_correction_T_min 0.6988
_exptl_absorpt_correction_type multi-scan
_exptl_absorpt_process_details '(SADABS; Bruker, 1999)'
_exptl_crystal_colour colourless
_exptl_crystal_density_diffrn 1.355
_exptl_crystal_density_method 'not measured'
_exptl_crystal_description block
_exptl_crystal_F_000 1008
_exptl_crystal_size_max 0.42
_exptl_crystal_size_mid 0.14
_exptl_crystal_size_min 0.11
_refine_diff_density_max 0.344
_refine_diff_density_min -0.349
_refine_ls_abs_structure_details 'Flack (1983), 2830 Friedel pairs'
_refine_ls_abs_structure_Flack 0.11(9)
_refine_ls_extinction_method none
_refine_ls_goodness_of_fit_ref 1.048
_refine_ls_hydrogen_treatment constr
_refine_ls_matrix_type full
_refine_ls_number_parameters 612
_refine_ls_number_reflns 7325
_refine_ls_number_restraints 1
_refine_ls_restrained_S_all 1.048
_refine_ls_R_factor_all 0.0304
_refine_ls_R_factor_gt 0.0297
_refine_ls_shift/su_max 0.007
_refine_ls_shift/su_mean 0.000
_refine_ls_structure_factor_coef Fsqd
_refine_ls_weighting_details 'calc w=1/[\s^2^(Fo^2^)+(0.0397P)^2^+0.7153P] where P=(Fo^2^+2Fc^2^)/3'
_refine_ls_weighting_scheme calc
_refine_ls_wR_factor_gt 0.0754
_refine_ls_wR_factor_ref 0.0759
_reflns_number_gt 7174
_reflns_number_total 7325
_reflns_threshold_expression I>2sigma(I)
_cod_data_source_file jj2161.cif
_cod_data_source_block I
_cod_original_cell_volume 2287.16(5)
_cod_original_sg_symbol_H-M 'P 21'
_cod_database_code 2237514
_cod_database_fobs_code 2237514

loop_
_symmetry_equiv_pos_as_xyz
'x, y, z'
'-x, y+1/2, -z'

loop_
_atom_site_type_symbol
_atom_site_label
_atom_site_fract_x
_atom_site_fract_y
_atom_site_fract_z
_atom_site_U_iso_or_equiv
_atom_site_adp_type
_atom_site_calc_flag
_atom_site_refinement_flags
_atom_site_occupancy
_atom_site_symmetry_multiplicity
O O1 0.62491(8) 0.4165(2) 0.08527(6) 0.0244(3) Uani d . 1 1
O O2 0.68765(8) 0.61200(18) 0.15946(6) 0.0195(3) Uani d . 1 1
O O3 0.71977(9) 0.48607(19) 0.29267(6) 0.0244(3) Uani d . 1 1
H H3O 0.7351 0.4873 0.3351 0.027(6) Uiso calc R 1 1
O O4 0.60558(8) 0.63638(18) 0.39001(6) 0.0210(3) Uani d . 1 1
H H4O 0.6531 0.5898 0.4105 0.025 Uiso d R 1 1
O O5 0.42495(8) 0.70491(19) 0.32725(6) 0.0211(3) Uani d . 1 1
H H5O 0.4398 0.7048 0.3697 0.038(7) Uiso calc R 1 1
O O6 0.55057(8) 0.70459(18) 0.17930(6) 0.0186(3) Uani d . 1 1
O O7 0.42457(9) 0.98586(18) 0.19277(6) 0.0240(3) Uani d . 1 1
H H7O 0.4483 1.0207 0.1585 0.044(8) Uiso calc R 1 1
O O8 1.15787(7) 0.19208(16) 0.27168(6) 0.0155(2) Uani d . 1 1
O O9 1.09935(7) 0.37255(16) 0.38503(6) 0.0148(2) Uani d . 1 1
O O10 1.21599(8) 0.29684(17) 0.51152(6) 0.0182(3) Uani d . 1 1
H H10O 1.2178 0.3842 0.5367 0.029(6) Uiso calc R 1 1
O O11 1.40099(7) 0.36487(17) 0.48897(6) 0.0173(3) Uani d . 1 1
H H11O 1.4452 0.3034 0.5027 0.031(6) Uiso calc R 1 1
O O12 1.29790(7) 0.19179(17) 0.32430(6) 0.0153(2) Uani d . 1 1
O O13 1.48163(8) 0.19920(19) 0.29735(6) 0.0214(3) Uani d . 1 1
H H13O 1.4507 0.1371 0.2689 0.030(6) Uiso calc R 1 1
O O14 0.97163(8) 0.56441(18) 0.44911(6) 0.0199(3) Uani d . 1 1
H H14O 0.9822 0.6494 0.4249 0.027(6) Uiso calc R 1 1
O O15 0.79336(8) 0.44608(17) 0.42648(6) 0.0192(3) Uani d . 1 1
H H15O 0.8094 0.5406 0.4444 0.037(7) Uiso calc R 1 1
O O16 0.77180(8) 0.08335(18) 0.40865(6) 0.0193(3) Uani d . 1 1
H H16O 0.7280 0.0822 0.3782 0.036(7) Uiso calc R 1 1
O O17 0.99938(7) 0.15411(17) 0.36344(6) 0.0168(2) Uani d . 1 1
O O18 0.97793(9) -0.21387(18) 0.34418(7) 0.0245(3) Uani d . 1 1
H H18O 1.0228 -0.1788 0.3262 0.034(7) Uiso calc R 1 1
C C1 0.86165(11) 0.2886(3) 0.01423(9) 0.0217(4) Uani d . 1 1
H H1A 0.8969 0.3422 -0.0198 0.026 Uiso calc R 1 1
H H1B 0.8785 0.1657 0.0178 0.026 Uiso calc R 1 1
C C2 0.76225(12) 0.3018(3) -0.01169(9) 0.0227(4) Uani d . 1 1
H H2A 0.7513 0.2481 -0.0575 0.027 Uiso calc R 1 1
H H2B 0.7266 0.2390 0.0198 0.027 Uiso calc R 1 1
C C3 0.73284(12) 0.4887(3) -0.01607(9) 0.0216(4) Uani d . 1 1
H H3A 0.6682 0.4935 -0.0321 0.026 Uiso calc R 1 1
H H3B 0.7653 0.5482 -0.0504 0.026 Uiso calc R 1 1
C C4 0.74981(11) 0.5848(3) 0.05294(8) 0.0182(4) Uani d . 1 1
C C5 0.85041(11) 0.5628(2) 0.08160(8) 0.0160(3) Uani d . 1 1
H H5A 0.8837 0.6196 0.0464 0.019 Uiso calc R 1 1
C C6 0.88173(11) 0.6594(2) 0.14795(9) 0.0170(3) Uani d . 1 1
H H6A 0.8536 0.7744 0.1472 0.020 Uiso calc R 1 1
H H6B 0.8637 0.5954 0.1878 0.020 Uiso calc R 1 1
C C7 0.98361(11) 0.6776(2) 0.15429(9) 0.0181(4) Uani d . 1 1
H H7A 1.0035 0.7379 0.1976 0.022 Uiso calc R 1 1
H H7B 1.0000 0.7501 0.1162 0.022 Uiso calc R 1 1
C C8 1.03385(11) 0.5064(2) 0.15317(8) 0.0162(4) Uani d . 1 1
C C9 0.99186(11) 0.3896(2) 0.09413(8) 0.0162(4) Uani d . 1 1
H H9 1.0066 0.4488 0.0516 0.019 Uiso calc R 1 1
C C10 0.88693(11) 0.3753(2) 0.08459(8) 0.0159(4) Uani d . 1 1
C C11 1.04220(11) 0.2157(3) 0.09361(9) 0.0190(4) Uani d . 1 1
H H11A 1.0016 0.1303 0.0692 0.023 Uiso calc R 1 1
H H11B 1.0938 0.2305 0.0669 0.023 Uiso calc R 1 1
C C12 1.07688(11) 0.1410(2) 0.16431(8) 0.0172(4) Uani d . 1 1
H H12A 1.0267 0.0880 0.1854 0.021 Uiso calc R 1 1
H H12B 1.1217 0.0506 0.1586 0.021 Uiso calc R 1 1
C C13 1.11932(10) 0.2821(2) 0.21134(8) 0.0150(3) Uani d . 1 1
C C14 1.04629(11) 0.4127(2) 0.22327(8) 0.0157(3) Uani d . 1 1
H H14A 1.0663 0.4927 0.2610 0.019 Uiso calc R 1 1
H H14B 0.9905 0.3551 0.2333 0.019 Uiso calc R 1 1
C C15 1.13387(11) 0.5393(3) 0.14351(9) 0.0195(4) Uani d . 1 1
H H15A 1.1415 0.5508 0.0943 0.023 Uiso calc R 1 1
H H15B 1.1554 0.6458 0.1674 0.023 Uiso calc R 1 1
C C16 1.18488(11) 0.3854(2) 0.17396(8) 0.0178(4) Uani d . 1 1
C C17 1.26902(12) 0.3420(3) 0.16766(9) 0.0226(4) Uani d . 1 1
H H17A 1.3043 0.4117 0.1414 0.027 Uiso calc R 1 1
H H17B 1.2939 0.2413 0.1894 0.027 Uiso calc R 1 1
C C18 0.72959(12) 0.7763(3) 0.03850(9) 0.0235(4) Uani d . 1 1
H H18A 0.6697 0.7880 0.0139 0.035 Uiso calc R 1 1
H H18B 0.7739 0.8235 0.0105 0.035 Uiso calc R 1 1
H H18C 0.7324 0.8391 0.0819 0.035 Uiso calc R 1 1
C C19 0.68125(11) 0.5238(2) 0.09989(9) 0.0178(4) Uani d . 1 1
C C20 0.84897(11) 0.2649(3) 0.13979(9) 0.0185(4) Uani d . 1 1
H H20A 0.7851 0.2448 0.1268 0.028 Uiso calc R 1 1
H H20B 0.8572 0.3252 0.1838 0.028 Uiso calc R 1 1
H H20C 0.8805 0.1546 0.1439 0.028 Uiso calc R 1 1
C C21 0.61780(11) 0.5849(3) 0.20199(8) 0.0178(4) Uani d . 1 1
H H21 0.5942 0.4651 0.1962 0.021 Uiso calc R 1 1
C C22 0.65521(11) 0.6156(2) 0.27567(9) 0.0180(4) Uani d . 1 1
H H22 0.6838 0.7316 0.2805 0.022 Uiso calc R 1 1
C C23 0.57712(11) 0.6046(2) 0.31942(8) 0.0173(4) Uani d . 1 1
H H23 0.5529 0.4850 0.3155 0.021 Uiso calc R 1 1
C C24 0.50219(11) 0.7268(2) 0.29257(9) 0.0168(4) Uani d . 1 1
H H24 0.5237 0.8481 0.2979 0.020 Uiso calc R 1 1
C C25 0.47384(11) 0.6895(3) 0.21689(8) 0.0179(4) Uani d . 1 1
H H25 0.4510 0.5689 0.2125 0.021 Uiso calc R 1 1
C C26 0.40226(12) 0.8090(3) 0.18420(9) 0.0219(4) Uani d . 1 1
H H26A 0.3917 0.7832 0.1346 0.026 Uiso calc R 1 1
H H26B 0.3458 0.7867 0.2044 0.026 Uiso calc R 1 1
C C27 1.21543(10) 0.2811(2) 0.32032(8) 0.0149(3) Uani d . 1 1
H H27 1.2228 0.4031 0.3061 0.018 Uiso calc R 1 1
C C28 1.17908(10) 0.2715(2) 0.39009(8) 0.0139(3) Uani d . 1 1
H H28 1.1642 0.1496 0.4002 0.017 Uiso calc R 1 1
C C29 1.24630(11) 0.3407(2) 0.44738(8) 0.0147(3) Uani d . 1 1
H H29 1.2490 0.4686 0.4435 0.018 Uiso calc R 1 1
C C30 1.33947(11) 0.2672(2) 0.44328(8) 0.0155(3) Uani d . 1 1
H H30 1.3406 0.1448 0.4588 0.019 Uiso calc R 1 1
C C31 1.36540(10) 0.2752(3) 0.37006(8) 0.0159(3) Uani d . 1 1
H H31 1.3717 0.3976 0.3560 0.019 Uiso calc R 1 1
C C32 1.45146(11) 0.1791(3) 0.36342(9) 0.0194(4) Uani d . 1 1
H H32A 1.4984 0.2212 0.3987 0.023 Uiso calc R 1 1
H H32B 1.4421 0.0554 0.3720 0.023 Uiso calc R 1 1
C C33 1.02608(11) 0.2918(2) 0.40889(8) 0.0151(3) Uani d . 1 1
H H33 1.0417 0.2483 0.4566 0.018 Uiso calc R 1 1
C C34 0.94986(11) 0.4208(2) 0.40639(8) 0.0161(3) Uani d . 1 1
H H34 0.9351 0.4611 0.3582 0.019 Uiso calc R 1 1
C C35 0.86824(11) 0.3324(2) 0.43006(8) 0.0163(3) Uani d . 1 1
H H35 0.8828 0.2929 0.4784 0.020 Uiso calc R 1 1
C C36 0.84391(10) 0.1772(2) 0.38452(8) 0.0156(3) Uani d . 1 1
H H36 0.8255 0.2173 0.3367 0.019 Uiso calc R 1 1
C C37 0.92545(11) 0.0596(2) 0.38472(9) 0.0169(4) Uani d . 1 1
H H37 0.9419 0.0140 0.4320 0.020 Uiso calc R 1 1
C C38 0.90912(12) -0.0890(3) 0.33518(9) 0.0210(4) Uani d . 1 1
H H38A 0.8513 -0.1438 0.3418 0.025 Uiso calc R 1 1
H H38B 0.9049 -0.0447 0.2877 0.025 Uiso calc R 1 1
O O1S 0.49100(10) 0.1557(2) 0.08470(7) 0.0325(3) Uani d . 1 1
H H1OS 0.5215 0.2438 0.0955 0.058(9) Uiso calc R 1 1
C C1S 0.53475(15) 0.0556(4) 0.03935(13) 0.0416(6) Uani d . 1 1
H H1S1 0.5290 0.1102 -0.0059 0.062 Uiso calc R 1 1
H H1S2 0.5077 -0.0590 0.0357 0.062 Uiso calc R 1 1
H H1S3 0.5982 0.0455 0.0565 0.062 Uiso calc R 1 1
O O2S 0.13208(8) 0.84829(18) 0.29127(7) 0.0236(3) Uani d . 1 1
H H2OS 0.1415 0.9527 0.2840 0.042(8) Uiso calc R 1 1
C C2S 0.20002(17) 0.7843(3) 0.34007(16) 0.0520(7) Uani d . 1 1
H H2S1 0.2571 0.7839 0.3204 0.078 Uiso calc R 1 1
H H2S2 0.1851 0.6670 0.3528 0.078 Uiso calc R 1 1
H H2S3 0.2049 0.8577 0.3808 0.078 Uiso calc R 1 1
O O3S 0.44234(8) 0.69960(18) 0.47101(6) 0.0201(3) Uani d . 1 1
H H3OS 0.4326 0.5935 0.4724 0.025(6) Uiso calc R 1 1
C C3S 0.37019(12) 0.7913(3) 0.49773(10) 0.0241(4) Uani d . 1 1
H H3S1 0.3397 0.7148 0.5273 0.036 Uiso calc R 1 1
H H3S2 0.3276 0.8308 0.4597 0.036 Uiso calc R 1 1
H H3S3 0.3944 0.8905 0.5243 0.036 Uiso calc R 1 1
O O4S 0.65006(8) 0.0658(2) 0.30034(6) 0.0234(3) Uani d . 1 1
H H4OS 0.6015 0.1184 0.3014 0.031(6) Uiso calc R 1 1
C C4S 0.67878(13) 0.0804(3) 0.23360(10) 0.0266(4) Uani d . 1 1
H H4S1 0.6905 0.2012 0.2239 0.040 Uiso calc R 1 1
H H4S2 0.6319 0.0364 0.1995 0.040 Uiso calc R 1 1
H H4S3 0.7336 0.0134 0.2316 0.040 Uiso calc R 1 1

loop_
_atom_site_aniso_label
_atom_site_aniso_U_11
_atom_site_aniso_U_22
_atom_site_aniso_U_33
_atom_site_aniso_U_12
_atom_site_aniso_U_13
_atom_site_aniso_U_23
O1 0.0229(6) 0.0298(8) 0.0209(6) -0.0046(6) 0.0048(5) -0.0063(6)
O2 0.0170(6) 0.0247(7) 0.0173(6) -0.0016(5) 0.0048(4) -0.0035(5)
O3 0.0251(6) 0.0284(8) 0.0190(6) 0.0107(6) -0.0008(5) -0.0024(6)
O4 0.0218(6) 0.0284(7) 0.0123(5) 0.0056(5) -0.0004(4) -0.0015(5)
O5 0.0172(6) 0.0294(7) 0.0170(6) 0.0008(6) 0.0036(4) 0.0005(6)
O6 0.0174(6) 0.0236(7) 0.0152(5) 0.0021(5) 0.0030(4) 0.0007(5)
O7 0.0308(7) 0.0232(7) 0.0179(6) 0.0057(6) 0.0017(5) 0.0013(5)
O8 0.0165(5) 0.0155(6) 0.0138(5) -0.0014(5) -0.0020(4) 0.0007(5)
O9 0.0134(5) 0.0139(6) 0.0172(5) 0.0016(5) 0.0021(4) 0.0017(5)
O10 0.0227(6) 0.0189(7) 0.0135(5) -0.0007(5) 0.0047(5) -0.0011(5)
O11 0.0147(6) 0.0192(6) 0.0172(6) 0.0008(5) -0.0021(4) -0.0032(5)
O12 0.0123(5) 0.0173(6) 0.0160(5) 0.0009(5) 0.0000(4) -0.0030(5)
O13 0.0181(6) 0.0283(7) 0.0184(6) -0.0009(6) 0.0043(5) -0.0048(6)
O14 0.0222(6) 0.0186(7) 0.0190(6) 0.0002(5) 0.0023(5) -0.0041(5)
O15 0.0165(6) 0.0192(7) 0.0217(6) 0.0033(5) 0.0013(5) -0.0026(5)
O16 0.0146(6) 0.0220(7) 0.0213(6) -0.0027(5) 0.0024(5) 0.0053(5)
O17 0.0153(5) 0.0176(6) 0.0181(5) -0.0014(5) 0.0047(4) -0.0008(5)
O18 0.0240(6) 0.0163(7) 0.0348(7) -0.0001(6) 0.0106(5) 0.0011(6)
C1 0.0192(8) 0.0303(11) 0.0151(8) 0.0038(8) -0.0004(6) -0.0071(8)
C2 0.0188(8) 0.0334(11) 0.0154(8) 0.0032(8) -0.0011(6) -0.0079(8)
C3 0.0157(8) 0.0351(11) 0.0132(8) 0.0041(8) -0.0018(6) -0.0022(8)
C4 0.0155(8) 0.0231(10) 0.0160(8) 0.0036(7) 0.0013(6) -0.0007(8)
C5 0.0144(8) 0.0192(9) 0.0145(8) 0.0023(7) 0.0023(6) 0.0014(7)
C6 0.0187(8) 0.0159(9) 0.0164(8) 0.0022(7) 0.0016(6) 0.0002(7)
C7 0.0194(8) 0.0154(9) 0.0188(8) -0.0008(7) -0.0005(6) 0.0014(7)
C8 0.0172(8) 0.0178(9) 0.0136(8) -0.0006(7) 0.0008(6) 0.0007(7)
C9 0.0153(8) 0.0211(9) 0.0121(7) 0.0009(7) 0.0010(6) 0.0008(7)
C10 0.0153(8) 0.0200(9) 0.0125(7) 0.0021(7) 0.0013(6) -0.0019(7)
C11 0.0174(8) 0.0247(10) 0.0145(8) 0.0020(8) -0.0003(6) -0.0044(8)
C12 0.0177(8) 0.0174(9) 0.0161(8) 0.0011(7) -0.0007(6) -0.0028(7)
C13 0.0148(7) 0.0161(9) 0.0136(7) 0.0005(7) -0.0011(6) -0.0002(7)
C14 0.0149(7) 0.0180(9) 0.0141(7) -0.0005(7) 0.0013(6) 0.0002(7)
C15 0.0178(8) 0.0213(10) 0.0191(8) -0.0010(7) 0.0009(6) 0.0053(7)
C16 0.0183(8) 0.0222(10) 0.0123(7) -0.0032(8) -0.0010(6) -0.0013(7)
C17 0.0186(8) 0.0303(11) 0.0189(8) 0.0019(8) 0.0025(6) 0.0043(8)
C18 0.0213(8) 0.0266(10) 0.0223(9) 0.0052(8) 0.0009(7) 0.0047(8)
C19 0.0149(8) 0.0211(9) 0.0170(8) 0.0054(7) -0.0006(6) -0.0002(7)
C20 0.0158(8) 0.0199(9) 0.0193(8) -0.0003(7) -0.0007(6) -0.0004(7)
C21 0.0162(8) 0.0194(9) 0.0184(8) 0.0015(7) 0.0039(6) -0.0007(7)
C22 0.0161(8) 0.0193(9) 0.0185(8) 0.0012(7) 0.0012(6) -0.0026(7)
C23 0.0191(8) 0.0187(9) 0.0140(8) -0.0010(7) 0.0017(6) -0.0005(7)
C24 0.0174(8) 0.0167(9) 0.0165(8) 0.0005(7) 0.0034(6) -0.0011(7)
C25 0.0162(8) 0.0208(9) 0.0168(8) -0.0019(8) 0.0026(6) -0.0015(8)
C26 0.0202(8) 0.0268(10) 0.0181(8) 0.0003(8) -0.0014(7) -0.0004(8)
C27 0.0146(7) 0.0138(8) 0.0159(8) -0.0009(7) 0.0002(6) 0.0001(7)
C28 0.0133(7) 0.0131(8) 0.0154(8) 0.0010(7) 0.0013(6) 0.0012(7)
C29 0.0174(8) 0.0133(8) 0.0136(8) -0.0011(7) 0.0030(6) 0.0011(7)
C30 0.0162(8) 0.0143(8) 0.0153(8) 0.0000(7) -0.0013(6) 0.0010(7)
C31 0.0147(8) 0.0178(9) 0.0147(8) -0.0014(7) 0.0000(6) -0.0009(7)
C32 0.0161(8) 0.0245(10) 0.0176(8) 0.0011(8) 0.0019(6) -0.0026(8)
C33 0.0158(7) 0.0173(9) 0.0124(7) -0.0015(7) 0.0027(6) -0.0016(7)
C34 0.0166(8) 0.0166(9) 0.0150(7) -0.0005(7) 0.0008(6) 0.0006(7)
C35 0.0145(7) 0.0197(9) 0.0148(7) 0.0030(7) 0.0024(6) 0.0013(7)
C36 0.0139(7) 0.0179(9) 0.0153(7) -0.0012(7) 0.0023(6) 0.0026(7)
C37 0.0148(8) 0.0162(9) 0.0199(8) -0.0010(7) 0.0028(6) 0.0025(7)
C38 0.0197(8) 0.0196(9) 0.0241(9) -0.0030(8) 0.0035(7) -0.0018(8)
O1S 0.0334(7) 0.0312(8) 0.0342(7) -0.0064(7) 0.0098(6) -0.0028(7)
C1S 0.0314(11) 0.0397(14) 0.0549(14) -0.0035(11) 0.0113(10) -0.0164(12)
O2S 0.0231(6) 0.0184(7) 0.0285(7) -0.0018(6) -0.0015(5) 0.0021(6)
C2S 0.0395(13) 0.0212(11) 0.087(2) -0.0006(11) -0.0315(13) 0.0035(13)
O3S 0.0184(6) 0.0216(7) 0.0205(6) -0.0016(6) 0.0034(5) -0.0008(6)
C3S 0.0197(8) 0.0247(10) 0.0280(9) 0.0043(8) 0.0034(7) 0.0005(9)
O4S 0.0155(6) 0.0302(8) 0.0243(6) -0.0002(6) 0.0016(5) 0.0002(6)
C4S 0.0249(9) 0.0278(11) 0.0277(9) 0.0022(9) 0.0056(7) 0.0017(9)

loop_
_atom_type_symbol
_atom_type_description
_atom_type_scat_dispersion_real
_atom_type_scat_dispersion_imag
_atom_type_scat_source
C C 0.0181 0.0091 'International Tables Vol C Tables 4.2.6.8 and 6.1.1.4'
H H 0.0000 0.0000 'International Tables Vol C Tables 4.2.6.8 and 6.1.1.4'
O O 0.0492 0.0322 'International Tables Vol C Tables 4.2.6.8 and 6.1.1.4'

loop_
_geom_angle_atom_site_label_1
_geom_angle_atom_site_label_2
_geom_angle_atom_site_label_3
_geom_angle
C19 O2 C21 116.36(14)
C22 O3 H3O 109.5
C23 O4 H4O 121.8
C24 O5 H5O 109.5
C21 O6 C25 111.74(13)
C26 O7 H7O 109.5
C27 O8 C13 118.89(13)
C33 O9 C28 114.62(13)
C29 O10 H10O 109.5
C30 O11 H11O 109.5
C27 O12 C31 111.60(13)
C32 O13 H13O 109.5
C34 O14 H14O 109.5
C35 O15 H15O 109.5
C36 O16 H16O 109.5
C33 O17 C37 112.25(12)
C38 O18 H18O 109.5
C2 C1 C10 113.84(14)
C2 C1 H1A 108.8
C10 C1 H1A 108.8
C2 C1 H1B 108.8
C10 C1 H1B 108.8
H1A C1 H1B 107.7
C3 C2 C1 110.58(16)
C3 C2 H2A 109.5
C1 C2 H2A 109.5
C3 C2 H2B 109.5
C1 C2 H2B 109.5
H2A C2 H2B 108.1
C2 C3 C4 113.25(15)
C2 C3 H3A 108.9
C4 C3 H3A 108.9
C2 C3 H3B 108.9
C4 C3 H3B 108.9
H3A C3 H3B 107.7
C19 C4 C18 106.17(15)
C19 C4 C3 108.65(15)
C18 C4 C3 107.26(14)
C19 C4 C5 115.91(14)
C18 C4 C5 109.64(15)
C3 C4 C5 108.87(14)
C6 C5 C10 110.67(13)
C6 C5 C4 116.57(14)
C10 C5 C4 116.05(15)
C6 C5 H5A 103.9
C10 C5 H5A 103.9
C4 C5 H5A 103.9
C7 C6 C5 109.08(14)
C7 C6 H6A 109.9
C5 C6 H6A 109.9
C7 C6 H6B 109.9
C5 C6 H6B 109.9
H6A C6 H6B 108.3
C6 C7 C8 114.15(15)
C6 C7 H7A 108.7
C8 C7 H7A 108.7
C6 C7 H7B 108.7
C8 C7 H7B 108.7
H7A C7 H7B 107.6
C7 C8 C14 114.08(14)
C7 C8 C9 111.02(13)
C14 C8 C9 112.80(15)
C7 C8 C15 110.06(15)
C14 C8 C15 99.22(13)
C9 C8 C15 108.96(13)
C11 C9 C8 110.90(13)
C11 C9 C10 114.91(15)
C8 C9 C10 116.87(14)
C11 C9 H9 104.1
C8 C9 H9 104.1
C10 C9 H9 104.1
C20 C10 C1 108.14(15)
C20 C10 C5 113.13(14)
C1 C10 C5 108.87(14)
C20 C10 C9 113.54(13)
C1 C10 C9 106.46(13)
C5 C10 C9 106.43(14)
C12 C11 C9 116.11(14)
C12 C11 H11A 108.3
C9 C11 H11A 108.3
C12 C11 H11B 108.3
C9 C11 H11B 108.3
H11A C11 H11B 107.4
C13 C12 C11 110.56(15)
C13 C12 H12A 109.5
C11 C12 H12A 109.5
C13 C12 H12B 109.5
C11 C12 H12B 109.5
H12A C12 H12B 108.1
O8 C13 C16 115.42(13)
O8 C13 C12 104.55(14)
C16 C13 C12 109.75(14)
O8 C13 C14 115.29(13)
C16 C13 C14 103.64(15)
C12 C13 C14 108.04(13)
C13 C14 C8 101.28(13)
C13 C14 H14A 111.5
C8 C14 H14A 111.5
C13 C14 H14B 111.5
C8 C14 H14B 111.5
H14A C14 H14B 109.3
C16 C15 C8 106.09(14)
C16 C15 H15A 110.5
C8 C15 H15A 110.5
C16 C15 H15B 110.5
C8 C15 H15B 110.5
H15A C15 H15B 108.7
C17 C16 C15 127.79(17)
C17 C16 C13 125.76(18)
C15 C16 C13 106.39(14)
C16 C17 H17A 120.0
C16 C17 H17B 120.0
H17A C17 H17B 120.0
C4 C18 H18A 109.5
C4 C18 H18B 109.5
H18A C18 H18B 109.5
C4 C18 H18C 109.5
H18A C18 H18C 109.5
H18B C18 H18C 109.5
O1 C19 O2 122.83(16)
O1 C19 C4 125.09(16)
O2 C19 C4 111.98(15)
C10 C20 H20A 109.5
C10 C20 H20B 109.5
H20A C20 H20B 109.5
C10 C20 H20C 109.5
H20A C20 H20C 109.5
H20B C20 H20C 109.5
O6 C21 O2 105.37(14)
O6 C21 C22 112.14(14)
O2 C21 C22 108.39(13)
O6 C21 H21 110.3
O2 C21 H21 110.3
C22 C21 H21 110.3
O3 C22 C21 106.71(14)
O3 C22 C23 112.11(15)
C21 C22 C23 107.43(13)
O3 C22 H22 110.2
C21 C22 H22 110.2
C23 C22 H22 110.2
O4 C23 C24 111.11(14)
O4 C23 C22 111.60(13)
C24 C23 C22 110.75(14)
O4 C23 H23 107.7
C24 C23 H23 107.7
C22 C23 H23 107.7
O5 C24 C23 111.83(14)
O5 C24 C25 106.70(13)
C23 C24 C25 109.58(14)
O5 C24 H24 109.6
C23 C24 H24 109.6
C25 C24 H24 109.6
O6 C25 C26 107.76(14)
O6 C25 C24 109.17(13)
C26 C25 C24 113.97(15)
O6 C25 H25 108.6
C26 C25 H25 108.6
C24 C25 H25 108.6
O7 C26 C25 113.42(14)
O7 C26 H26A 108.9
C25 C26 H26A 108.9
O7 C26 H26B 108.9
C25 C26 H26B 108.9
H26A C26 H26B 107.7
O8 C27 O12 105.51(13)
O8 C27 C28 109.39(13)
O12 C27 C28 108.80(13)
O8 C27 H27 111.0
O12 C27 H27 111.0
C28 C27 H27 111.0
O9 C28 C29 109.91(13)
O9 C28 C27 106.83(13)
C29 C28 C27 111.73(13)
O9 C28 H28 109.4
C29 C28 H28 109.4
C27 C28 H28 109.4
O10 C29 C30 109.91(13)
O10 C29 C28 108.48(13)
C30 C29 C28 111.57(13)
O10 C29 H29 108.9
C30 C29 H29 108.9
C28 C29 H29 108.9
O11 C30 C29 107.58(13)
O11 C30 C31 110.68(14)
C29 C30 C31 111.33(13)
O11 C30 H30 109.1
C29 C30 H30 109.1
C31 C30 H30 109.1
O12 C31 C32 106.02(14)
O12 C31 C30 109.55(13)
C32 C31 C30 111.61(14)
O12 C31 H31 109.9
C32 C31 H31 109.9
C30 C31 H31 109.9
O13 C32 C31 112.51(14)
O13 C32 H32A 109.1
C31 C32 H32A 109.1
O13 C32 H32B 109.1
C31 C32 H32B 109.1
H32A C32 H32B 107.8
O9 C33 O17 107.95(12)
O9 C33 C34 108.18(14)
O17 C33 C34 108.45(13)
O9 C33 H33 110.7
O17 C33 H33 110.7
C34 C33 H33 110.7
O14 C34 C33 112.18(13)
O14 C34 C35 108.56(13)
C33 C34 C35 108.75(15)
O14 C34 H34 109.1
C33 C34 H34 109.1
C35 C34 H34 109.1
O15 C35 C34 111.25(15)
O15 C35 C36 108.94(13)
C34 C35 C36 109.21(14)
O15 C35 H35 109.1
C34 C35 H35 109.1
C36 C35 H35 109.1
O16 C36 C35 110.68(14)
O16 C36 C37 109.22(14)
C35 C36 C37 109.37(13)
O16 C36 H36 109.2
C35 C36 H36 109.2
C37 C36 H36 109.2
O17 C37 C38 106.37(14)
O17 C37 C36 109.80(14)
C38 C37 C36 112.43(14)
O17 C37 H37 109.4
C38 C37 H37 109.4
C36 C37 H37 109.4
O18 C38 C37 112.25(14)
O18 C38 H38A 109.2
C37 C38 H38A 109.2
O18 C38 H38B 109.2
C37 C38 H38B 109.2
H38A C38 H38B 107.9
C1S O1S H1OS 109.5
O1S C1S H1S1 109.5
O1S C1S H1S2 109.5
H1S1 C1S H1S2 109.5
O1S C1S H1S3 109.5
H1S1 C1S H1S3 109.5
H1S2 C1S H1S3 109.5
C2S O2S H2OS 109.5
O2S C2S H2S1 109.5
O2S C2S H2S2 109.5
H2S1 C2S H2S2 109.5
O2S C2S H2S3 109.5
H2S1 C2S H2S3 109.5
H2S2 C2S H2S3 109.5
C3S O3S H3OS 109.5
O3S C3S H3S1 109.5
O3S C3S H3S2 109.5
H3S1 C3S H3S2 109.5
O3S C3S H3S3 109.5
H3S1 C3S H3S3 109.5
H3S2 C3S H3S3 109.5
C4S O4S H4OS 109.5
O4S C4S H4S1 109.5
O4S C4S H4S2 109.5
H4S1 C4S H4S2 109.5
O4S C4S H4S3 109.5
H4S1 C4S H4S3 109.5
H4S2 C4S H4S3 109.5

loop_
_geom_bond_atom_site_label_1
_geom_bond_atom_site_label_2
_geom_bond_distance
O1 C19 1.202(2)
O2 C19 1.351(2)
O2 C21 1.427(2)
O3 C22 1.415(2)
O3 H3O 0.8400
O4 C23 1.428(2)
O4 H4O 0.8605
O5 C24 1.419(2)
O5 H5O 0.8400
O6 C21 1.411(2)
O6 C25 1.441(2)
O7 C26 1.423(2)
O7 H7O 0.8400
O8 C27 1.401(2)
O8 C13 1.443(2)
O9 C33 1.393(2)
O9 C28 1.429(2)
O10 C29 1.4272(19)
O10 H10O 0.8400
O11 C30 1.435(2)
O11 H11O 0.8400
O12 C27 1.417(2)
O12 C31 1.4360(19)
O13 C32 1.429(2)
O13 H13O 0.8400
O14 C34 1.415(2)
O14 H14O 0.8400
O15 C35 1.428(2)
O15 H15O 0.8400
O16 C36 1.431(2)
O16 H16O 0.8400
O17 C33 1.425(2)
O17 C37 1.433(2)
O18 C38 1.417(2)
O18 H18O 0.8400
C1 C2 1.530(2)
C1 C10 1.548(2)
C1 H1A 0.9900
C1 H1B 0.9900
C2 C3 1.520(3)
C2 H2A 0.9900
C2 H2B 0.9900
C3 C4 1.545(2)
C3 H3A 0.9900
C3 H3B 0.9900
C4 C19 1.532(2)
C4 C18 1.541(3)
C4 C5 1.566(2)
C5 C6 1.534(2)
C5 C10 1.559(2)
C5 H5A 1.0000
C6 C7 1.530(2)
C6 H6A 0.9900
C6 H6B 0.9900
C7 C8 1.533(2)
C7 H7A 0.9900
C7 H7B 0.9900
C8 C14 1.551(2)
C8 C9 1.553(2)
C8 C15 1.558(2)
C9 C11 1.552(3)
C9 C10 1.573(2)
C9 H9 1.0000
C10 C20 1.541(2)
C11 C12 1.543(2)
C11 H11A 0.9900
C11 H11B 0.9900
C12 C13 1.530(2)
C12 H12A 0.9900
C12 H12B 0.9900
C13 C16 1.522(2)
C13 C14 1.533(2)
C14 H14A 0.9900
C14 H14B 0.9900
C15 C16 1.511(3)
C15 H15A 0.9900
C15 H15B 0.9900
C16 C17 1.328(3)
C17 H17A 0.9500
C17 H17B 0.9500
C18 H18A 0.9800
C18 H18B 0.9800
C18 H18C 0.9800
C20 H20A 0.9800
C20 H20B 0.9800
C20 H20C 0.9800
C21 C22 1.514(2)
C21 H21 1.0000
C22 C23 1.531(2)
C22 H22 1.0000
C23 C24 1.525(2)
C23 H23 1.0000
C24 C25 1.529(2)
C24 H24 1.0000
C25 C26 1.513(2)
C25 H25 1.0000
C26 H26A 0.9900
C26 H26B 0.9900
C27 C28 1.531(2)
C27 H27 1.0000
C28 C29 1.527(2)
C28 H28 1.0000
C29 C30 1.524(2)
C29 H29 1.0000
C30 C31 1.532(2)
C30 H30 1.0000
C31 C32 1.513(2)
C31 H31 1.0000
C32 H32A 0.9900
C32 H32B 0.9900
C33 C34 1.521(2)
C33 H33 1.0000
C34 C35 1.523(2)
C34 H34 1.0000
C35 C36 1.524(2)
C35 H35 1.0000
C36 C37 1.531(2)
C36 H36 1.0000
C37 C38 1.515(3)
C37 H37 1.0000
C38 H38A 0.9900
C38 H38B 0.9900
O1S C1S 1.400(3)
O1S H1OS 0.8400
C1S H1S1 0.9800
C1S H1S2 0.9800
C1S H1S3 0.9800
O2S C2S 1.414(3)
O2S H2OS 0.8400
C2S H2S1 0.9800
C2S H2S2 0.9800
C2S H2S3 0.9800
O3S C3S 1.445(2)
O3S H3OS 0.8400
C3S H3S1 0.9800
C3S H3S2 0.9800
C3S H3S3 0.9800
O4S C4S 1.429(2)
O4S H4OS 0.8400
C4S H4S1 0.9800
C4S H4S2 0.9800
C4S H4S3 0.9800

loop_
_geom_hbond_atom_site_label_D
_geom_hbond_atom_site_label_H
_geom_hbond_atom_site_label_A
_geom_hbond_site_symmetry_A
_geom_hbond_distance_DH
_geom_hbond_distance_HA
_geom_hbond_distance_DA
_geom_hbond_angle_DHA
O4S H4OS O13 1_455 0.84 1.90 2.7330(17) 169.4
O3S H3OS O11 1_455 0.84 1.88 2.7115(19) 170.2
O2S H2OS O8 1_465 0.84 1.90 2.7381(19) 176.5
O18 H18O O2S 1_645 0.84 1.86 2.6857(19) 166.8
O15 H15O O10 2_756 0.84 2.22 3.0000(19) 153.6
O14 H14O O18 1_565 0.84 1.91 2.6983(19) 156.9
O13 H13O O7 1_645 0.84 1.91 2.7080(19) 158.0
O11 H11O O3S 2_746 0.84 1.89 2.7248(17) 169.4
O10 H10O O16 2_756 0.84 1.88 2.7217(18) 176.7
O7 H7O O1S 1_565 0.84 1.96 2.777(2) 165.9
O1S H1OS O1 . 0.84 2.08 2.860(2) 153.7
O16 H16O O4S . 0.84 1.83 2.6558(17) 168.1
O5 H5O O3S . 0.84 1.99 2.8081(17) 165.7
O4 H4O O15 . 0.86 2.38 3.2012(17) 159.9
O3 H3O O15 . 0.84 1.94 2.7569(17) 164.8

loop_
_cod_related_entry_id
_cod_related_entry_database
_cod_related_entry_code
1 ChemSpider 30658348
